data_2000235
loop_
_publ_author_name
'Prince, P.'
'Fronczek, F. R.'
'Gandour, R. D.'

_publ_section_title
;
 Methyl 7-methoxy-2-naphthoate
;
_journal_issue 10
_journal_name_full 'Acta Crystallographica Section C'
_journal_page_first 2226
_journal_page_last 2227
_journal_paper_doi 10.1107/S010827019100361X
_journal_volume 47
_journal_year 1991
_chemical_formula_moiety 'C13 H12 O3'
_chemical_formula_sum 'C13 H12 O3'
_chemical_formula_weight 216.2
_symmetry_cell_setting monoclinic
_symmetry_space_group_name_Hall '-P 2ybc'
_symmetry_space_group_name_H-M 'P 1 21/c 1'
_cell_angle_alpha 90
_cell_angle_beta 92.748(6)
_cell_angle_gamma 90
_cell_formula_units_Z 4
_cell_length_a 3.9886(2)
_cell_length_b 11.7995(9)
_cell_length_c 22.789(3)
_cell_volume 1071.30(17)
_diffrn_radiation_type Cu
_diffrn_radiation_wavelength 1.54184
_exptl_absorpt_coefficient_mu 0.740
_exptl_crystal_density_diffrn 1.341
_exptl_crystal_F_000 456
_cod_data_source_file st0500.cif
_cod_data_source_block st0500a
_cod_original_cell_volume 1071.3(3)
_cod_database_code 2000235

loop_
_atom_site_label
_atom_site_fract_x
_atom_site_fract_y
_atom_site_fract_z
O1 .9077(2) .27510(7) .97732(3)
O2 .6552(3) .03412(8) .62804(4)
O3 .4740(2) .20112(7) .65933(3)
C1 .9335(3) .20401(9) .93029(4)
C2 1.1031(3) .10130(10) .94361(5)
C3 1.1396(3) .02214(9) .90138(5)
C4 1.0125(3) .03970(9) .84306(5)
C5 1.0421(3) -.04171(9) .79798(5)
C6 .9171(3) -.02130(10) .74239(5)
C7 .7544(3) .08261(9) .72871(4)
C8 .7193(3) .16288(8) .77170(4)
C9 .8458(3) .14379(8) .82972(4)
C10 .8098(3) .22582(8) .87450(4)
C11 .6256(3) .10072(9) .66735(5)
C12 .7448(3) .38100(10) .96621(5)
C13 .3368(4) .22430(10) .60103(5)
H2 1.185(3) .0877(9) .9844(5)
H3 1.257(4) -.0470(10) .9106(6)
H5 1.154(3) -.1100(10) .8072(5)
H6 .938(4) -.0760(10) .7132(6)
H8 .602(3) .2320(10) .7621(5)
H10 .689(3) .2973(9) .8662(5)
H121 .745(3) .4200(10) 1.0050(5)
H122 .516(3) .3700(10) .9500(5)
H123 .865(3) .4260(10) .9375(5)
H131 .210(5) .2960(10) .6032(7)
H132 .195(4) .1590(10) .5867(7)
H133 .520(4) .2300(10) .5739(6)

loop_
_geom_bond_atom_site_label_1
_geom_bond_atom_site_label_2
_geom_bond_distance
O1 C1 1.3690(10)
O1 C12 1.4250(10)
O2 C11 1.2020(10)
O3 C11 1.3390(10)
O3 C13 1.4390(10)
C1 C2 1.414(2)
C1 C10 1.3660(10)
C2 C3 1.354(2)
C3 C4 1.415(2)
C4 C5 1.416(2)
C4 C9 1.4230(10)
C5 C6 1.360(2)
C6 C7 1.415(2)
C7 C8 1.3750(10)
C7 C11 1.4820(10)
C8 C9 1.4110(10)
C9 C10 1.4190(10)
C2 H2 0.980(10)
C3 H3 0.960(10)
C5 H5 0.940(10)
C6 H6 0.930(10)
C8 H8 0.960(10)
C10 H10 0.990(10)
C12 H121 0.990(10)
C12 H122 0.980(10)
C12 H123 0.980(10)
C13 H131 0.99(2)
C13 H132 1.00(2)
C13 H133 0.98(2)
